data_7224584
loop_
_publ_author_name
'Wang, Xi'
'Hu, Min'
'Tian, Jia-Yue'
'Liu, Chun-Sen'

_publ_section_title
;
 Structural diversification and single-crystal-to-single-crystal
 transformation of alkaline earth metal-based MOFs regulated by solvent
 effect
;
_journal_issue 16
_journal_name_full CrystEngComm
_journal_page_first 2864
_journal_paper_doi 10.1039/C6CE00552G
_journal_volume 18
_journal_year 2016
_chemical_formula_sum 'C72 H70 Ca2.5 N2 O21'
_chemical_formula_weight 1399.50
_chemical_name_systematic
; 
 ? 
;
_space_group_IT_number 2
_symmetry_cell_setting triclinic
_symmetry_space_group_name_Hall '-P 1'
_symmetry_space_group_name_H-M 'P -1'
_atom_sites_solution_hydrogens geom
_atom_sites_solution_primary direct
_atom_sites_solution_secondary difmap
_audit_creation_method SHELXL-97
_audit_update_record
;
2015-10-30 deposited with the CCDC.
2016-03-11 downloaded from the CCDC.
;
_cell_angle_alpha 71.291(4)
_cell_angle_beta 75.262(3)
_cell_angle_gamma 66.322(3)
_cell_formula_units_Z 2
_cell_length_a 14.6854(4)
_cell_length_b 17.3507(7)
_cell_length_c 17.5650(8)
_cell_measurement_reflns_used 10186
_cell_measurement_temperature 294(2)
_cell_measurement_theta_max 28.1050
_cell_measurement_theta_min 3.2510
_cell_volume 3841.3(3)
_computing_cell_refinement 'Bruker FRAMBO'
_computing_data_collection 'Bruker FRAMBO'
_computing_data_reduction 'Bruker SAINT'
_computing_molecular_graphics 'Bruker SHELXTL'
_computing_publication_material 'Bruker SHELXTL'
_computing_structure_refinement 'SHELXL-97 (Sheldrick, 1997)'
_computing_structure_solution 'SHELXS-97 (Sheldrick, 1990)'
_diffrn_ambient_temperature 294(2)
_diffrn_measured_fraction_theta_full 0.998
_diffrn_measured_fraction_theta_max 0.998
_diffrn_measurement_device_type 'multiwire proportional'
_diffrn_measurement_method 'phi and omega scans'
_diffrn_radiation_monochromator graphite
_diffrn_radiation_source 'fine-focus sealed tube'
_diffrn_radiation_type MoK\a
_diffrn_radiation_wavelength 0.71073
_diffrn_reflns_av_R_equivalents 0.0305
_diffrn_reflns_av_sigmaI/netI 0.0524
_diffrn_reflns_limit_h_max 18
_diffrn_reflns_limit_h_min -18
_diffrn_reflns_limit_k_max 21
_diffrn_reflns_limit_k_min -21
_diffrn_reflns_limit_l_max 21
_diffrn_reflns_limit_l_min -21
_diffrn_reflns_number 33177
_diffrn_reflns_theta_full 26.37
_diffrn_reflns_theta_max 26.37
_diffrn_reflns_theta_min 3.06
_exptl_absorpt_coefficient_mu 0.251
_exptl_absorpt_correction_T_max 0.9802
_exptl_absorpt_correction_T_min 0.9681
_exptl_absorpt_correction_type multi-scan
_exptl_absorpt_process_details SADABS
_exptl_crystal_colour COLORLESS
_exptl_crystal_density_diffrn 1.210
_exptl_crystal_density_meas ?
_exptl_crystal_density_method 'not measured'
_exptl_crystal_description BLOCK
_exptl_crystal_F_000 1468
_exptl_crystal_size_max 0.13
_exptl_crystal_size_mid 0.08
_exptl_crystal_size_min 0.08
_platon_squeeze_details
;
;
_refine_diff_density_max 0.556
_refine_diff_density_min -0.416
_refine_diff_density_rms 0.062
_refine_ls_extinction_method none
_refine_ls_goodness_of_fit_ref 1.028
_refine_ls_hydrogen_treatment mixed
_refine_ls_matrix_type full
_refine_ls_number_parameters 890
_refine_ls_number_reflns 15697
_refine_ls_number_restraints 4
_refine_ls_restrained_S_all 1.028
_refine_ls_R_factor_all 0.0835
_refine_ls_R_factor_gt 0.0555
_refine_ls_shift/su_max 0.000
_refine_ls_shift/su_mean 0.000
_refine_ls_structure_factor_coef Fsqd
_refine_ls_weighting_details 'calc w=1/[\s^2^(Fo^2^)+(0.0974P)^2^+0.0000P] where P=(Fo^2^+2Fc^2^)/3'
_refine_ls_weighting_scheme calc
_refine_ls_wR_factor_gt 0.1526
_refine_ls_wR_factor_ref 0.1678
_reflns_number_gt 10794
_reflns_number_total 15697
_reflns_threshold_expression >2sigma(I)
_cod_data_source_file c6ce00552g2.cif
_cod_data_source_block 3
_cod_depositor_comments
;
The following automatic conversions were performed:

'_symmetry_cell_setting' value 'Triclinic' changed to 'triclinic'
according to
/usr/data/users/saulius/crontab/automatic-downloads/rss-feeds/RSC/lib/dictionaries/cif_core.dic
dictionary named 'cif_core.dic' version 2.4.2 from 2011-04-26.

'_exptl_absorpt_correction_type' value 'MULTI-SCAN' changed to
'multi-scan' according to
/usr/data/users/saulius/crontab/automatic-downloads/rss-feeds/RSC/lib/dictionaries/cif_core.dic
dictionary named 'cif_core.dic' version 2.4.2 from 2011-04-26.

'_exptl_crystal_density_meas' value 'NONE' was changed to '?' - the
value is perceived as not measured.

Automatic conversion script
Id: cif_fix_values 4268 2015-11-12 08:31:59Z antanas 

 Adding full bibliography for 7224582--7224585.cif.
;
_cod_original_sg_symbol_H-M P-1
_cod_original_formula_sum 'C72 H70 Ca2.50 N2 O21'
_cod_database_code 7224584

loop_
_symmetry_equiv_pos_as_xyz
'x, y, z'
'-x, -y, -z'

loop_
_atom_site_label
_atom_site_type_symbol
_atom_site_fract_x
_atom_site_fract_y
_atom_site_fract_z
_atom_site_U_iso_or_equiv
_atom_site_adp_type
_atom_site_occupancy
_atom_site_symmetry_multiplicity
_atom_site_calc_flag
_atom_site_refinement_flags
Ca1 Ca 0.5000 0.5000 0.5000 0.02783(16) Uani 1 2 d S
Ca2 Ca 0.42656(4) 0.43487(3) 0.32039(3) 0.03164(13) Uani 1 1 d .
Ca3 Ca 0.27857(4) 0.28946(3) 0.39156(3) 0.03235(13) Uani 1 1 d D
O1 O 0.46545(15) 0.59959(13) 0.37986(12) 0.0504(5) Uani 1 1 d .
O2 O 0.39532(16) 0.58463(12) 0.28941(12) 0.0500(5) Uani 1 1 d .
O3 O 0.36062(17) 0.24383(18) 0.27303(14) 0.0689(7) Uani 1 1 d .
O4 O 0.46166(16) 0.29867(13) 0.29167(11) 0.0514(5) Uani 1 1 d .
O5 O 1.14895(15) -0.59920(13) 0.30745(12) 0.0509(5) Uani 1 1 d .
O6 O 1.26823(14) -0.55516(13) 0.31132(12) 0.0467(5) Uani 1 1 d .
O7 O 1.39163(15) 0.15559(13) -0.54424(12) 0.0537(5) Uani 1 1 d .
O8 O 0.37085(15) 1.33406(12) -0.54671(10) 0.0443(5) Uani 1 1 d .
O9 O 0.39356(13) 1.44409(11) -0.52956(10) 0.0364(4) Uani 1 1 d .
O10 O -0.41174(13) 1.38335(14) 0.34128(13) 0.0516(5) Uani 1 1 d .
O11 O -0.35322(13) 1.40940(12) 0.43197(11) 0.0425(4) Uani 1 1 d .
O12 O 0.36928(13) 0.98016(11) 0.15702(11) 0.0408(4) Uani 1 1 d .
O13 O 0.01620(13) 1.35310(15) 0.14496(12) 0.0525(5) Uani 1 1 d .
O14 O 0.25477(15) 1.27612(13) -0.16144(10) 0.0477(5) Uani 1 1 d .
O15 O 0.15537(19) 0.33024(19) 0.50142(15) 0.0764(8) Uani 1 1 d .
O16 O 0.72413(13) 0.10186(15) 0.01549(12) 0.0527(6) Uani 1 1 d .
O17 O 1.07996(14) -0.25949(12) 0.01620(13) 0.0511(5) Uani 1 1 d .
O18 O 1.13943(14) 0.00091(15) -0.22802(11) 0.0537(5) Uani 1 1 d .
N1 N 0.5580(2) 0.54563(19) 0.05989(15) 0.0587(7) Uani 1 1 d .
N2 N 0.0698(3) 0.3423(3) 0.6288(2) 0.0902(10) Uani 1 1 d .
C1 C 0.27744(18) 1.12186(16) 0.07793(14) 0.0307(5) Uani 1 1 d .
C2 C 0.21399(17) 1.17068(17) 0.13364(14) 0.0310(5) Uani 1 1 d .
C3 C 0.18229(17) 1.26092(17) 0.10970(14) 0.0321(5) Uani 1 1 d .
C4 C 0.20842(18) 1.30321(16) 0.02940(16) 0.0340(6) Uani 1 1 d .
C5 C 0.27370(18) 1.25395(17) -0.02525(14) 0.0329(5) Uani 1 1 d .
C6 C 0.31175(17) 1.16285(17) -0.00003(14) 0.0318(5) Uani 1 1 d .
C7 C 0.1824(2) 1.1234(2) 0.21815(16) 0.0518(7) Uani 1 1 d .
H7A H 0.1299 1.1641 0.2458 0.078 Uiso 1 1 calc R
H7B H 0.2389 1.0952 0.2474 0.078 Uiso 1 1 calc R
H7C H 0.1583 1.0807 0.2151 0.078 Uiso 1 1 calc R
C8 C 0.1655(2) 1.40112(19) 0.0028(2) 0.0581(8) Uani 1 1 d .
H8A H 0.1000 1.4188 -0.0117 0.087 Uiso 1 1 calc R
H8B H 0.2088 1.4215 -0.0433 0.087 Uiso 1 1 calc R
H8C H 0.1604 1.4252 0.0466 0.087 Uiso 1 1 calc R
C9 C 0.3894(2) 1.1113(2) -0.05668(18) 0.0531(8) Uani 1 1 d .
H9A H 0.3565 1.0969 -0.0881 0.080 Uiso 1 1 calc R
H9B H 0.4326 1.0589 -0.0256 0.080 Uiso 1 1 calc R
H9C H 0.4286 1.1452 -0.0924 0.080 Uiso 1 1 calc R
C10 C 0.2990(2) 1.02550(17) 0.09992(17) 0.0409(6) Uani 1 1 d .
H10A H 0.2369 1.0142 0.1232 0.049 Uiso 1 1 calc R
H10B H 0.3261 1.0041 0.0512 0.049 Uiso 1 1 calc R
C11 C 0.11541(19) 1.3140(2) 0.16896(18) 0.0443(7) Uani 1 1 d .
H11A H 0.1134 1.2773 0.2238 0.053 Uiso 1 1 calc R
H11B H 0.1403 1.3586 0.1673 0.053 Uiso 1 1 calc R
C12 C 0.3017(2) 1.2969(2) -0.11242(16) 0.0456(7) Uani 1 1 d .
H12A H 0.2786 1.3593 -0.1200 0.055 Uiso 1 1 calc R
H12B H 0.3741 1.2759 -0.1276 0.055 Uiso 1 1 calc R
C13 C 0.38082(18) 0.89443(16) 0.19227(15) 0.0335(5) Uani 1 1 d .
C14 C 0.4333(2) 0.85486(18) 0.25762(17) 0.0439(7) Uani 1 1 d .
H14 H 0.4582 0.8863 0.2758 0.053 Uiso 1 1 calc R
C15 C 0.4486(2) 0.76893(18) 0.29575(16) 0.0418(6) Uani 1 1 d .
H15 H 0.4851 0.7427 0.3392 0.050 Uiso 1 1 calc R
C16 C 0.41147(18) 0.72054(16) 0.27142(15) 0.0339(5) Uani 1 1 d .
C17 C 0.3602(2) 0.76090(18) 0.20548(16) 0.0428(6) Uani 1 1 d .
H17 H 0.3352 0.7294 0.1874 0.051 Uiso 1 1 calc R
C18 C 0.3448(2) 0.84725(18) 0.16532(16) 0.0423(6) Uani 1 1 d .
H18 H 0.3105 0.8730 0.1206 0.051 Uiso 1 1 calc R
C19 C 0.42514(19) 0.62736(17) 0.31708(15) 0.0367(6) Uani 1 1 d .
C20 C -0.06763(19) 1.36681(18) 0.20173(16) 0.0394(6) Uani 1 1 d .
C21 C -0.0697(2) 1.3618(2) 0.28229(17) 0.0461(7) Uani 1 1 d .
H21 H -0.0114 1.3516 0.3015 0.055 Uiso 1 1 calc R
C22 C -0.1605(2) 1.3723(2) 0.33419(17) 0.0452(7) Uani 1 1 d .
H22 H -0.1619 1.3691 0.3883 0.054 Uiso 1 1 calc R
C23 C -0.24776(18) 1.38710(17) 0.30828(16) 0.0363(6) Uani 1 1 d .
C24 C -0.2446(2) 1.39486(19) 0.22600(17) 0.0431(6) Uani 1 1 d .
H24 H -0.3030 1.4055 0.2068 0.052 Uiso 1 1 calc R
C25 C -0.1569(2) 1.38701(19) 0.17344(17) 0.0449(7) Uani 1 1 d .
H25 H -0.1568 1.3952 0.1184 0.054 Uiso 1 1 calc R
C26 C -0.34492(19) 1.39432(17) 0.36501(16) 0.0380(6) Uani 1 1 d .
C27 C 0.2799(2) 1.30452(18) -0.24475(15) 0.0392(6) Uani 1 1 d .
C28 C 0.2813(2) 1.38687(19) -0.28124(16) 0.0455(7) Uani 1 1 d .
H28 H 0.2644 1.4264 -0.2502 0.055 Uiso 1 1 calc R
C29 C 0.3080(2) 1.41082(18) -0.36476(15) 0.0409(6) Uani 1 1 d .
H29 H 0.3098 1.4664 -0.3892 0.049 Uiso 1 1 calc R
C30 C 0.33193(19) 1.35360(17) -0.41225(14) 0.0335(5) Uani 1 1 d .
C31 C 0.3272(2) 1.27155(19) -0.37462(16) 0.0458(7) Uani 1 1 d .
H31 H 0.3417 1.2326 -0.4059 0.055 Uiso 1 1 calc R
C32 C 0.3014(2) 1.24656(19) -0.29131(16) 0.0471(7) Uani 1 1 d .
H32 H 0.2985 1.1913 -0.2668 0.057 Uiso 1 1 calc R
C33 C 0.36650(18) 1.37895(16) -0.50127(14) 0.0316(5) Uani 1 1 d .
C34 C 0.88674(17) 0.01659(17) -0.03496(15) 0.0339(6) Uani 1 1 d .
C35 C 0.90156(18) -0.07114(18) -0.00102(15) 0.0364(6) Uani 1 1 d .
C36 C 0.96060(19) -0.13195(17) -0.04728(16) 0.0375(6) Uani 1 1 d .
C37 C 1.00580(19) -0.10476(17) -0.12609(16) 0.0371(6) Uani 1 1 d .
C38 C 0.98787(18) -0.01649(18) -0.16007(15) 0.0351(6) Uani 1 1 d .
C39 C 0.92830(18) 0.04496(17) -0.11538(15) 0.0349(6) Uani 1 1 d .
C40 C 0.8521(3) -0.0995(2) 0.08439(18) 0.0574(8) Uani 1 1 d .
H40A H 0.7833 -0.0618 0.0909 0.086 Uiso 1 1 calc R
H40B H 0.8868 -0.0967 0.1224 0.086 Uiso 1 1 calc R
H40C H 0.8549 -0.1580 0.0941 0.086 Uiso 1 1 calc R
C41 C 1.0760(2) -0.1702(2) -0.1739(2) 0.0567(8) Uani 1 1 d .
H41A H 1.1070 -0.2242 -0.1371 0.085 Uiso 1 1 calc R
H41B H 1.1270 -0.1487 -0.2091 0.085 Uiso 1 1 calc R
H41C H 1.0387 -0.1791 -0.2058 0.085 Uiso 1 1 calc R
C42 C 0.9085(2) 0.14002(19) -0.15281(19) 0.0527(7) Uani 1 1 d .
H42A H 0.8476 0.1733 -0.1247 0.079 Uiso 1 1 calc R
H42B H 0.9019 0.1531 -0.2090 0.079 Uiso 1 1 calc R
H42C H 0.9635 0.1544 -0.1487 0.079 Uiso 1 1 calc R
C43 C 0.82891(18) 0.08055(19) 0.01618(17) 0.0403(6) Uani 1 1 d .
H43A H 0.8443 0.0553 0.0713 0.048 Uiso 1 1 calc R
H43B H 0.8467 0.1324 -0.0058 0.048 Uiso 1 1 calc R
C44 C 0.9833(2) -0.22692(18) -0.00976(19) 0.0459(7) Uani 1 1 d .
H44A H 0.9325 -0.2363 0.0362 0.055 Uiso 1 1 calc R
H44B H 0.9848 -0.2561 -0.0491 0.055 Uiso 1 1 calc R
C45 C 1.04302(19) 0.0114(2) -0.24234(16) 0.0433(6) Uani 1 1 d .
H45A H 1.0499 -0.0246 -0.2773 0.052 Uiso 1 1 calc R
H45B H 1.0077 0.0715 -0.2678 0.052 Uiso 1 1 calc R
C46 C 0.65697(19) 0.14580(19) 0.07132(15) 0.0400(6) Uani 1 1 d .
C47 C 0.5637(2) 0.1368(2) 0.09132(17) 0.0462(7) Uani 1 1 d .
H47 H 0.5482 0.1056 0.0652 0.055 Uiso 1 1 calc R
C48 C 0.4942(2) 0.1741(2) 0.14984(17) 0.0459(7) Uani 1 1 d .
H48 H 0.4322 0.1668 0.1642 0.055 Uiso 1 1 calc R
C49 C 0.51482(19) 0.22271(17) 0.18802(15) 0.0384(6) Uani 1 1 d .
C50 C 0.6071(2) 0.23418(18) 0.16478(16) 0.0413(6) Uani 1 1 d .
H50 H 0.6214 0.2677 0.1890 0.050 Uiso 1 1 calc R
C51 C 0.6782(2) 0.1965(2) 0.10617(16) 0.0436(7) Uani 1 1 d .
H51 H 0.7395 0.2051 0.0904 0.052 Uiso 1 1 calc R
C52 C 0.4401(2) 0.25832(19) 0.25483(16) 0.0426(6) Uani 1 1 d .
C53 C 1.1049(2) -0.33222(17) 0.07743(17) 0.0410(6) Uani 1 1 d .
C54 C 1.0514(2) -0.38812(19) 0.10969(19) 0.0490(7) Uani 1 1 d .
H54 H 0.9952 -0.3788 0.0880 0.059 Uiso 1 1 calc R
C55 C 1.0823(2) -0.45787(18) 0.17440(18) 0.0459(7) Uani 1 1 d .
H55 H 1.0462 -0.4954 0.1959 0.055 Uiso 1 1 calc R
C56 C 1.16528(19) -0.47372(17) 0.20823(16) 0.0368(6) Uani 1 1 d .
C57 C 1.2192(2) -0.41801(18) 0.17387(18) 0.0450(7) Uani 1 1 d .
H57 H 1.2760 -0.4278 0.1949 0.054 Uiso 1 1 calc R
C58 C 1.1897(2) -0.34856(18) 0.10915(18) 0.0446(7) Uani 1 1 d .
H58 H 1.2271 -0.3122 0.0864 0.053 Uiso 1 1 calc R
C59 C 1.19503(19) -0.54748(18) 0.27977(17) 0.0388(6) Uani 1 1 d .
C60 C 1.2054(2) 0.02467(19) -0.29253(16) 0.0409(6) Uani 1 1 d .
C61 C 1.2991(2) 0.0088(2) -0.27564(17) 0.0512(8) Uani 1 1 d .
H61 H 1.3136 -0.0174 -0.2228 0.061 Uiso 1 1 calc R
C62 C 1.3711(2) 0.0312(2) -0.33605(17) 0.0481(7) Uani 1 1 d .
H62 H 1.4339 0.0202 -0.3240 0.058 Uiso 1 1 calc R
C63 C 1.3500(2) 0.07033(17) -0.41519(16) 0.0408(6) Uani 1 1 d .
C64 C 1.2567(2) 0.0848(2) -0.43118(18) 0.0510(7) Uani 1 1 d .
H64 H 1.2420 0.1108 -0.4840 0.061 Uiso 1 1 calc R
C65 C 1.1842(2) 0.0617(2) -0.37077(17) 0.0483(7) Uani 1 1 d .
H65 H 1.1220 0.0711 -0.3830 0.058 Uiso 1 1 calc R
C66 C 1.4237(2) 0.10165(18) -0.48148(17) 0.0426(6) Uani 1 1 d .
C67 C 0.5500(4) 0.6323(3) 0.0086(3) 0.1050(17) Uani 1 1 d .
H67A H 0.4991 0.6751 0.0348 0.158 Uiso 1 1 calc R
H67B H 0.5324 0.6387 -0.0427 0.158 Uiso 1 1 calc R
H67C H 0.6133 0.6401 -0.0002 0.158 Uiso 1 1 calc R
C68 C 0.6280(3) 0.4724(3) 0.0298(2) 0.0848(12) Uani 1 1 d .
H68A H 0.6139 0.4210 0.0618 0.127 Uiso 1 1 calc R
H68B H 0.6951 0.4655 0.0334 0.127 Uiso 1 1 calc R
H68C H 0.6219 0.4817 -0.0258 0.127 Uiso 1 1 calc R
C69 C 0.5001(3) 0.5358(2) 0.1301(2) 0.0630(9) Uani 1 1 d .
H69 H 0.4583 0.5860 0.1469 0.076 Uiso 1 1 calc R
C70 C 0.0417(5) 0.2966(4) 0.7074(3) 0.142(2) Uani 1 1 d .
H70A H 0.0635 0.2360 0.7091 0.213 Uiso 1 1 calc R
H70B H -0.0300 0.3188 0.7213 0.213 Uiso 1 1 calc R
H70C H 0.0725 0.3037 0.7456 0.213 Uiso 1 1 calc R
C71 C 0.0483(4) 0.4337(4) 0.6095(3) 0.1224(18) Uani 1 1 d .
H71A H 0.0739 0.4469 0.6470 0.184 Uiso 1 1 calc R
H71B H -0.0231 0.4634 0.6131 0.184 Uiso 1 1 calc R
H71C H 0.0796 0.4522 0.5552 0.184 Uiso 1 1 calc R
C72 C 0.1296(3) 0.2999(4) 0.5707(3) 0.0995(15) Uani 1 1 d .
H72 H 0.1534 0.2396 0.5874 0.119 Uiso 1 1 calc R
O19 O 1.51299(16) 0.07407(15) -0.46912(13) 0.0614(6) Uani 1 1 d .
O20 O 0.18197(12) 0.20607(12) 0.38630(13) 0.0551(5) Uani 1 1 d D
H20A H 0.2092 0.1526 0.3864 0.083 Uiso 1 1 d RD
H20B H 0.1215 0.2155 0.4094 0.083 Uiso 1 1 d RD
O21 O 0.49627(18) 0.46655(15) 0.17569(13) 0.0635(6) Uani 1 1 d .

loop_
_atom_site_aniso_label
_atom_site_aniso_U_11
_atom_site_aniso_U_22
_atom_site_aniso_U_33
_atom_site_aniso_U_23
_atom_site_aniso_U_13
_atom_site_aniso_U_12
Ca1 0.0329(4) 0.0262(4) 0.0214(3) -0.0041(3) -0.0051(3) -0.0080(3)
Ca2 0.0350(3) 0.0308(3) 0.0281(3) -0.0060(2) -0.0058(2) -0.0106(2)
Ca3 0.0356(3) 0.0324(3) 0.0274(3) -0.0087(2) -0.0014(2) -0.0112(2)
O1 0.0644(13) 0.0438(12) 0.0378(11) 0.0106(9) -0.0205(10) -0.0218(10)
O2 0.0731(14) 0.0334(11) 0.0446(11) -0.0028(9) -0.0167(10) -0.0199(10)
O3 0.0586(14) 0.102(2) 0.0573(14) -0.0477(14) 0.0175(11) -0.0335(14)
O4 0.0701(13) 0.0405(12) 0.0368(11) -0.0178(9) -0.0019(9) -0.0099(10)
O5 0.0543(12) 0.0423(12) 0.0555(13) 0.0014(9) -0.0205(10) -0.0191(10)
O6 0.0424(11) 0.0469(12) 0.0493(12) -0.0024(9) -0.0177(9) -0.0148(9)
O7 0.0579(12) 0.0420(12) 0.0469(12) 0.0017(10) -0.0008(10) -0.0169(10)
O8 0.0669(13) 0.0433(11) 0.0298(10) -0.0118(8) -0.0061(9) -0.0245(10)
O9 0.0456(10) 0.0384(10) 0.0270(9) -0.0066(7) -0.0010(7) -0.0201(9)
O10 0.0317(10) 0.0647(14) 0.0598(13) -0.0212(11) -0.0065(9) -0.0138(10)
O11 0.0414(10) 0.0416(11) 0.0421(11) -0.0163(9) 0.0034(8) -0.0131(9)
O12 0.0448(10) 0.0271(9) 0.0476(11) 0.0012(8) -0.0217(9) -0.0087(8)
O13 0.0315(10) 0.0732(15) 0.0406(11) -0.0230(10) 0.0017(8) -0.0032(10)
O14 0.0681(13) 0.0592(13) 0.0258(9) -0.0025(9) -0.0040(9) -0.0401(11)
O15 0.0670(15) 0.108(2) 0.0419(13) -0.0258(14) 0.0161(11) -0.0266(15)
O16 0.0312(10) 0.0848(16) 0.0464(12) -0.0420(11) -0.0033(8) -0.0060(10)
O17 0.0481(11) 0.0381(11) 0.0619(13) 0.0080(10) -0.0280(10) -0.0135(9)
O18 0.0430(11) 0.0824(16) 0.0297(10) -0.0042(10) 0.0005(8) -0.0268(11)
N1 0.0599(16) 0.071(2) 0.0353(14) 0.0031(13) -0.0073(12) -0.0257(15)
N2 0.088(2) 0.095(3) 0.075(2) -0.039(2) 0.0024(19) -0.015(2)
C1 0.0331(13) 0.0274(13) 0.0305(13) -0.0045(10) -0.0090(10) -0.0089(11)
C2 0.0254(12) 0.0394(14) 0.0260(12) -0.0056(10) -0.0053(9) -0.0100(11)
C3 0.0269(12) 0.0379(14) 0.0318(13) -0.0141(11) -0.0046(10) -0.0070(11)
C4 0.0326(13) 0.0270(13) 0.0409(14) -0.0071(11) -0.0080(11) -0.0084(11)
C5 0.0348(13) 0.0364(14) 0.0260(12) -0.0035(10) -0.0046(10) -0.0139(12)
C6 0.0280(12) 0.0373(14) 0.0278(12) -0.0101(10) -0.0017(10) -0.0088(11)
C7 0.0561(18) 0.062(2) 0.0309(15) -0.0048(13) 0.0007(13) -0.0234(16)
C8 0.0562(19) 0.0317(16) 0.073(2) -0.0056(15) -0.0070(16) -0.0090(14)
C9 0.0495(17) 0.0516(19) 0.0453(17) -0.0183(14) 0.0029(13) -0.0058(15)
C10 0.0459(15) 0.0311(14) 0.0431(15) -0.0031(12) -0.0206(12) -0.0070(12)
C11 0.0330(14) 0.0553(18) 0.0457(16) -0.0275(14) 0.0006(12) -0.0088(13)
C12 0.0596(18) 0.0474(17) 0.0302(14) -0.0040(12) -0.0009(12) -0.0266(15)
C13 0.0346(13) 0.0266(13) 0.0346(13) -0.0029(10) -0.0090(11) -0.0072(11)
C14 0.0521(16) 0.0385(16) 0.0468(16) -0.0036(13) -0.0231(13) -0.0175(14)
C15 0.0474(16) 0.0405(16) 0.0348(14) -0.0001(12) -0.0183(12) -0.0122(13)
C16 0.0375(13) 0.0290(13) 0.0288(13) -0.0046(10) -0.0062(10) -0.0065(11)
C17 0.0557(17) 0.0334(15) 0.0414(15) -0.0010(12) -0.0200(13) -0.0161(13)
C18 0.0534(16) 0.0345(15) 0.0387(15) 0.0006(12) -0.0224(13) -0.0130(13)
C19 0.0379(14) 0.0334(14) 0.0289(13) 0.0001(11) -0.0044(11) -0.0087(12)
C20 0.0344(14) 0.0392(15) 0.0382(15) -0.0156(12) 0.0012(11) -0.0054(12)
C21 0.0331(14) 0.062(2) 0.0453(16) -0.0261(14) -0.0028(12) -0.0100(14)
C22 0.0382(15) 0.0586(19) 0.0387(15) -0.0225(14) -0.0031(12) -0.0102(14)
C23 0.0317(13) 0.0344(14) 0.0412(15) -0.0155(12) -0.0007(11) -0.0081(11)
C24 0.0341(14) 0.0468(17) 0.0438(16) -0.0170(13) -0.0068(12) -0.0043(13)
C25 0.0418(15) 0.0506(18) 0.0351(15) -0.0143(13) -0.0057(12) -0.0062(13)
C26 0.0342(14) 0.0311(14) 0.0401(15) -0.0090(11) -0.0010(11) -0.0055(12)
C27 0.0515(16) 0.0430(16) 0.0259(13) -0.0046(11) -0.0013(11) -0.0248(14)
C28 0.0692(19) 0.0389(16) 0.0303(14) -0.0116(12) 0.0027(13) -0.0243(15)
C29 0.0582(17) 0.0340(15) 0.0296(13) -0.0043(11) -0.0018(12) -0.0207(13)
C30 0.0427(14) 0.0346(14) 0.0243(12) -0.0058(10) -0.0069(10) -0.0145(12)
C31 0.0718(19) 0.0417(16) 0.0317(14) -0.0105(12) -0.0061(13) -0.0271(15)
C32 0.073(2) 0.0382(16) 0.0333(14) -0.0011(12) -0.0047(13) -0.0305(15)
C33 0.0330(13) 0.0348(14) 0.0263(12) -0.0072(10) -0.0062(10) -0.0102(11)
C34 0.0285(12) 0.0411(15) 0.0330(13) -0.0128(11) -0.0054(10) -0.0097(11)
C35 0.0337(13) 0.0433(16) 0.0329(13) -0.0050(11) -0.0098(11) -0.0144(12)
C36 0.0343(13) 0.0357(15) 0.0423(15) -0.0037(12) -0.0164(11) -0.0100(12)
C37 0.0327(13) 0.0374(15) 0.0427(15) -0.0149(12) -0.0115(11) -0.0062(12)
C38 0.0289(12) 0.0412(15) 0.0310(13) -0.0087(11) -0.0035(10) -0.0085(12)
C39 0.0289(13) 0.0325(14) 0.0390(14) -0.0055(11) -0.0093(11) -0.0065(11)
C40 0.063(2) 0.067(2) 0.0396(17) -0.0021(15) -0.0049(14) -0.0313(18)
C41 0.0582(19) 0.0499(19) 0.061(2) -0.0260(16) -0.0097(16) -0.0076(16)
C42 0.0580(18) 0.0369(16) 0.0550(19) -0.0096(14) -0.0016(15) -0.0137(15)
C43 0.0314(13) 0.0482(17) 0.0393(15) -0.0172(13) -0.0039(11) -0.0077(12)
C44 0.0473(16) 0.0345(15) 0.0564(18) -0.0022(13) -0.0239(14) -0.0120(13)
C45 0.0369(14) 0.0503(18) 0.0357(15) -0.0104(13) -0.0039(11) -0.0091(13)
C46 0.0343(14) 0.0482(17) 0.0313(14) -0.0177(12) -0.0042(11) -0.0025(12)
C47 0.0401(15) 0.0580(19) 0.0478(17) -0.0307(15) -0.0048(12) -0.0117(14)
C48 0.0374(15) 0.0567(19) 0.0458(16) -0.0235(14) 0.0024(12) -0.0152(14)
C49 0.0418(15) 0.0354(15) 0.0313(13) -0.0106(11) 0.0012(11) -0.0091(12)
C50 0.0495(16) 0.0437(16) 0.0334(14) -0.0166(12) -0.0028(12) -0.0155(13)
C51 0.0404(15) 0.0541(18) 0.0379(15) -0.0186(13) -0.0014(12) -0.0151(14)
C52 0.0485(17) 0.0408(16) 0.0312(14) -0.0125(12) -0.0017(12) -0.0082(13)
C53 0.0438(15) 0.0295(14) 0.0468(16) -0.0051(12) -0.0166(12) -0.0072(12)
C54 0.0543(17) 0.0386(16) 0.0602(19) -0.0022(14) -0.0302(15) -0.0168(14)
C55 0.0546(17) 0.0303(14) 0.0563(18) -0.0039(13) -0.0215(14) -0.0155(13)
C56 0.0372(14) 0.0296(14) 0.0418(15) -0.0113(11) -0.0098(11) -0.0054(12)
C57 0.0352(14) 0.0397(16) 0.0547(18) -0.0057(13) -0.0159(13) -0.0067(13)
C58 0.0387(15) 0.0372(16) 0.0525(17) -0.0016(13) -0.0102(13) -0.0130(13)
C59 0.0348(14) 0.0341(15) 0.0438(15) -0.0129(12) -0.0080(12) -0.0046(12)
C60 0.0431(15) 0.0433(16) 0.0322(14) -0.0090(12) -0.0002(11) -0.0144(13)
C61 0.0496(17) 0.064(2) 0.0323(15) -0.0024(14) -0.0046(13) -0.0209(16)
C62 0.0418(15) 0.0509(18) 0.0447(17) -0.0039(14) -0.0047(13) -0.0163(14)
C63 0.0402(15) 0.0322(14) 0.0402(15) -0.0082(12) 0.0026(12) -0.0084(12)
C64 0.0518(17) 0.059(2) 0.0341(15) 0.0008(13) -0.0055(13) -0.0210(15)
C65 0.0425(15) 0.0560(19) 0.0381(16) 0.0003(13) -0.0063(12) -0.0177(14)
C66 0.0462(17) 0.0319(15) 0.0427(16) -0.0050(12) -0.0008(13) -0.0133(13)
C67 0.097(3) 0.099(4) 0.100(4) 0.030(3) -0.028(3) -0.050(3)
C68 0.084(3) 0.117(4) 0.060(2) -0.031(2) 0.004(2) -0.043(3)
C69 0.067(2) 0.064(2) 0.0455(19) -0.0050(16) -0.0048(16) -0.0192(18)
C70 0.142(5) 0.152(6) 0.102(4) -0.025(4) 0.035(4) -0.058(4)
C71 0.121(4) 0.114(5) 0.107(4) -0.024(4) -0.010(3) -0.022(4)
C72 0.084(3) 0.100(4) 0.111(4) -0.057(3) 0.013(3) -0.021(3)
O19 0.0497(13) 0.0628(15) 0.0591(14) 0.0010(11) -0.0036(10) -0.0219(11)
O20 0.0521(12) 0.0542(13) 0.0616(14) -0.0166(11) -0.0060(10) -0.0207(11)
O21 0.0853(16) 0.0579(15) 0.0379(12) -0.0039(10) 0.0023(11) -0.0283(13)

loop_
_atom_type_symbol
_atom_type_description
_atom_type_scat_dispersion_real
_atom_type_scat_dispersion_imag
_atom_type_scat_source
C C 0.0033 0.0016 'International Tables Vol C Tables 4.2.6.8 and 6.1.1.4'
H H 0.0000 0.0000 'International Tables Vol C Tables 4.2.6.8 and 6.1.1.4'
N N 0.0061 0.0033 'International Tables Vol C Tables 4.2.6.8 and 6.1.1.4'
O O 0.0106 0.0060 'International Tables Vol C Tables 4.2.6.8 and 6.1.1.4'
Ca Ca 0.2262 0.3064 'International Tables Vol C Tables 4.2.6.8 and 6.1.1.4'

loop_
_geom_angle_atom_site_label_1
_geom_angle_atom_site_label_2
_geom_angle_atom_site_label_3
_geom_angle
_geom_angle_site_symmetry_1
_geom_angle_site_symmetry_3
O1 Ca1 O1 180.00(7) . 2_666
O1 Ca1 O9 96.39(6) . 2_675
O1 Ca1 O9 83.61(6) 2_666 2_675
O1 Ca1 O9 83.61(6) . 1_546
O1 Ca1 O9 96.39(6) 2_666 1_546
O9 Ca1 O9 180.000(1) 2_675 1_546
O1 Ca1 O11 90.77(7) . 1_645
O1 Ca1 O11 89.23(7) 2_666 1_645
O9 Ca1 O11 87.44(6) 2_675 1_645
O9 Ca1 O11 92.56(6) 1_546 1_645
O1 Ca1 O11 89.23(7) . 2_576
O1 Ca1 O11 90.77(7) 2_666 2_576
O9 Ca1 O11 92.56(6) 2_675 2_576
O9 Ca1 O11 87.44(6) 1_546 2_576
O11 Ca1 O11 180.000(1) 1_645 2_576
O1 Ca1 Ca2 119.88(5) . 2_666
O1 Ca1 Ca2 60.12(5) 2_666 2_666
O9 Ca1 Ca2 34.73(4) 2_675 2_666
O9 Ca1 Ca2 145.27(4) 1_546 2_666
O11 Ca1 Ca2 110.83(4) 1_645 2_666
O11 Ca1 Ca2 69.17(4) 2_576 2_666
O1 Ca1 Ca2 60.12(5) . .
O1 Ca1 Ca2 119.88(5) 2_666 .
O9 Ca1 Ca2 145.27(4) 2_675 .
O9 Ca1 Ca2 34.73(4) 1_546 .
O11 Ca1 Ca2 69.17(4) 1_645 .
O11 Ca1 Ca2 110.83(4) 2_576 .
Ca2 Ca1 Ca2 180.0 2_666 .
O10 Ca2 O6 163.21(8) 1_645 1_465
O10 Ca2 O2 99.53(8) 1_645 .
O6 Ca2 O2 97.19(7) 1_465 .
O10 Ca2 O4 86.59(8) 1_645 .
O6 Ca2 O4 78.68(7) 1_465 .
O2 Ca2 O4 155.96(7) . .
O10 Ca2 O21 84.65(8) 1_645 .
O6 Ca2 O21 100.47(8) 1_465 .
O2 Ca2 O21 77.50(8) . .
O4 Ca2 O21 79.98(7) . .
O10 Ca2 O8 94.29(7) 1_645 1_546
O6 Ca2 O8 73.73(6) 1_465 1_546
O2 Ca2 O8 129.51(7) . 1_546
O4 Ca2 O8 72.50(6) . 1_546
O21 Ca2 O8 152.47(7) . 1_546
O10 Ca2 O9 82.08(7) 1_645 1_546
O6 Ca2 O9 98.15(6) 1_465 1_546
O2 Ca2 O9 84.39(6) . 1_546
O4 Ca2 O9 119.58(6) . 1_546
O21 Ca2 O9 155.42(7) . 1_546
O8 Ca2 O9 49.75(5) 1_546 1_546
O10 Ca2 C33 89.05(7) 1_645 1_546
O6 Ca2 C33 84.69(7) 1_465 1_546
O2 Ca2 C33 106.84(7) . 1_546
O4 Ca2 C33 96.43(7) . 1_546
O21 Ca2 C33 172.91(8) . 1_546
O8 Ca2 C33 24.89(6) 1_546 1_546
O9 Ca2 C33 24.91(6) 1_546 1_546
O10 Ca2 Ca3 120.03(6) 1_645 .
O6 Ca2 Ca3 43.56(5) 1_465 .
O2 Ca2 Ca3 137.55(6) . .
O4 Ca2 Ca3 50.37(5) . .
O21 Ca2 Ca3 118.25(6) . .
O8 Ca2 Ca3 40.21(4) 1_546 .
O9 Ca2 Ca3 86.33(4) 1_546 .
C33 Ca2 Ca3 62.47(5) 1_546 .
O10 Ca2 Ca1 60.53(5) 1_645 .
O6 Ca2 Ca1 125.56(5) 1_465 .
O2 Ca2 Ca1 68.72(5) . .
O4 Ca2 Ca1 132.77(5) . .
O21 Ca2 Ca1 124.67(6) . .
O8 Ca2 Ca1 76.99(4) 1_546 .
O9 Ca2 Ca1 31.24(4) 1_546 .
C33 Ca2 Ca1 53.87(5) 1_546 .
Ca3 Ca2 Ca1 116.321(14) . .
O3 Ca3 O15 162.82(9) . .
O3 Ca3 O7 84.05(9) . 1_456
O15 Ca3 O7 102.39(9) . 1_456
O3 Ca3 O8 116.28(7) . 1_546
O15 Ca3 O8 80.82(8) . 1_546
O7 Ca3 O8 77.30(7) 1_456 1_546
O3 Ca3 O20 78.89(7) . .
O15 Ca3 O20 85.58(8) . .
O7 Ca3 O20 86.42(7) 1_456 .
O8 Ca3 O20 155.93(7) 1_546 .
O3 Ca3 O5 85.71(8) . 1_465
O15 Ca3 O5 83.92(8) . 1_465
O7 Ca3 O5 162.79(7) 1_456 1_465
O8 Ca3 O5 119.75(7) 1_546 1_465
O20 Ca3 O5 78.04(6) . 1_465
O3 Ca3 O6 88.32(8) . 1_465
O15 Ca3 O6 95.82(9) . 1_465
O7 Ca3 O6 141.70(6) 1_456 1_465
O8 Ca3 O6 72.71(6) 1_546 1_465
O20 Ca3 O6 128.74(6) . 1_465
O5 Ca3 O6 51.43(6) 1_465 1_465
O3 Ca3 O4 48.82(7) . .
O15 Ca3 O4 147.46(8) . .
O7 Ca3 O4 80.53(6) 1_456 .
O8 Ca3 O4 68.09(6) 1_546 .
O20 Ca3 O4 126.91(6) . .
O5 Ca3 O4 102.87(6) 1_465 .
O6 Ca3 O4 66.57(6) 1_465 .
O3 Ca3 C59 83.25(9) . 1_465
O15 Ca3 C59 93.08(9) . 1_465
O7 Ca3 C59 162.77(7) 1_456 1_465
O8 Ca3 C59 98.05(7) 1_546 1_465
O20 Ca3 C59 102.45(7) . 1_465
O5 Ca3 C59 25.52(6) 1_465 1_465
O6 Ca3 C59 26.33(6) 1_465 1_465
O4 Ca3 C59 82.36(7) . 1_465
O3 Ca3 C52 23.80(8) . .
O15 Ca3 C52 172.10(9) . .
O7 Ca3 C52 80.27(8) 1_456 .
O8 Ca3 C52 92.63(7) 1_546 .
O20 Ca3 C52 102.07(7) . .
O5 Ca3 C52 95.66(8) 1_465 .
O6 Ca3 C52 77.91(7) 1_465 .
O4 Ca3 C52 25.09(7) . .
C59 Ca3 C52 83.42(8) 1_465 .
O3 Ca3 Ca2 84.32(6) . .
O15 Ca3 Ca2 109.11(7) . .
O7 Ca3 Ca2 103.68(5) 1_456 .
O8 Ca3 Ca2 44.38(4) 1_546 .
O20 Ca3 Ca2 159.42(5) . .
O5 Ca3 Ca2 89.00(5) 1_465 .
O6 Ca3 Ca2 38.10(4) 1_465 .
O4 Ca3 Ca2 40.50(4) . .
C59 Ca3 Ca2 63.49(5) 1_465 .
C52 Ca3 Ca2 62.99(6) . .
C19 O1 Ca1 150.29(18) . .
C19 O2 Ca2 131.09(17) . .
C52 O3 Ca3 106.58(18) . .
C52 O4 Ca2 147.06(19) . .
C52 O4 Ca3 81.26(16) . .
Ca2 O4 Ca3 89.13(6) . .
C59 O5 Ca3 94.79(16) . 1_645
C59 O6 Ca2 159.37(18) . 1_645
C59 O6 Ca3 89.98(15) . 1_645
Ca2 O6 Ca3 98.34(7) 1_645 1_645
C66 O7 Ca3 150.6(2) . 1_654
C33 O8 Ca3 146.52(17) . 1_564
C33 O8 Ca2 94.80(15) . 1_564
Ca3 O8 Ca2 95.42(6) 1_564 1_564
C33 O9 Ca1 137.97(15) . 1_564
C33 O9 Ca2 94.52(14) . 1_564
Ca1 O9 Ca2 114.03(6) 1_564 1_564
C26 O10 Ca2 147.23(19) . 1_465
C26 O11 Ca1 126.68(17) . 1_465
C13 O12 C10 116.12(18) . .
C20 O13 C11 120.7(2) . .
C27 O14 C12 115.23(19) . .
C72 O15 Ca3 139.7(3) . .
C46 O16 C43 117.19(19) . .
C53 O17 C44 119.9(2) . .
C60 O18 C45 118.5(2) . .
C69 N1 C68 121.5(3) . .
C69 N1 C67 120.5(4) . .
C68 N1 C67 118.0(3) . .
C72 N2 C70 121.4(5) . .
C72 N2 C71 116.7(4) . .
C70 N2 C71 121.4(4) . .
C6 C1 C2 120.7(2) . .
C6 C1 C10 119.8(2) . .
C2 C1 C10 119.2(2) . .
C3 C2 C1 119.6(2) . .
C3 C2 C7 121.7(2) . .
C1 C2 C7 118.7(2) . .
C2 C3 C4 120.4(2) . .
C2 C3 C11 120.2(2) . .
C4 C3 C11 119.4(2) . .
C3 C4 C5 119.5(2) . .
C3 C4 C8 119.5(2) . .
C5 C4 C8 121.0(2) . .
C4 C5 C6 120.4(2) . .
C4 C5 C12 121.0(2) . .
C6 C5 C12 118.5(2) . .
C1 C6 C5 119.1(2) . .
C1 C6 C9 121.2(2) . .
C5 C6 C9 119.8(2) . .
C2 C7 H7A 109.5 . .
C2 C7 H7B 109.5 . .
H7A C7 H7B 109.5 . .
C2 C7 H7C 109.5 . .
H7A C7 H7C 109.5 . .
H7B C7 H7C 109.5 . .
C4 C8 H8A 109.5 . .
C4 C8 H8B 109.5 . .
H8A C8 H8B 109.5 . .
C4 C8 H8C 109.5 . .
H8A C8 H8C 109.5 . .
H8B C8 H8C 109.5 . .
C6 C9 H9A 109.5 . .
C6 C9 H9B 109.5 . .
H9A C9 H9B 109.5 . .
C6 C9 H9C 109.5 . .
H9A C9 H9C 109.5 . .
H9B C9 H9C 109.5 . .
O12 C10 C1 111.3(2) . .
O12 C10 H10A 109.4 . .
C1 C10 H10A 109.4 . .
O12 C10 H10B 109.4 . .
C1 C10 H10B 109.4 . .
H10A C10 H10B 108.0 . .
O13 C11 C3 106.9(2) . .
O13 C11 H11A 110.4 . .
C3 C11 H11A 110.4 . .
O13 C11 H11B 110.4 . .
C3 C11 H11B 110.4 . .
H11A C11 H11B 108.6 . .
O14 C12 C5 107.6(2) . .
O14 C12 H12A 110.2 . .
C5 C12 H12A 110.2 . .
O14 C12 H12B 110.2 . .
C5 C12 H12B 110.2 . .
H12A C12 H12B 108.5 . .
O12 C13 C18 123.9(2) . .
O12 C13 C14 116.4(2) . .
C18 C13 C14 119.7(2) . .
C15 C14 C13 119.8(2) . .
C15 C14 H14 120.1 . .
C13 C14 H14 120.1 . .
C14 C15 C16 121.8(2) . .
C14 C15 H15 119.1 . .
C16 C15 H15 119.1 . .
C17 C16 C15 117.5(2) . .
C17 C16 C19 121.8(2) . .
C15 C16 C19 120.7(2) . .
C16 C17 C18 121.8(2) . .
C16 C17 H17 119.1 . .
C18 C17 H17 119.1 . .
C13 C18 C17 119.4(2) . .
C13 C18 H18 120.3 . .
C17 C18 H18 120.3 . .
O1 C19 O2 125.6(2) . .
O1 C19 C16 116.4(2) . .
O2 C19 C16 118.0(2) . .
O13 C20 C21 125.6(2) . .
O13 C20 C25 114.9(2) . .
C21 C20 C25 119.5(2) . .
C20 C21 C22 118.9(2) . .
C20 C21 H21 120.6 . .
C22 C21 H21 120.6 . .
C23 C22 C21 122.2(3) . .
C23 C22 H22 118.9 . .
C21 C22 H22 118.9 . .
C22 C23 C24 117.9(2) . .
C22 C23 C26 122.3(2) . .
C24 C23 C26 119.8(2) . .
C25 C24 C23 121.0(2) . .
C25 C24 H24 119.5 . .
C23 C24 H24 119.5 . .
C24 C25 C20 120.4(3) . .
C24 C25 H25 119.8 . .
C20 C25 H25 119.8 . .
O11 C26 O10 125.0(2) . .
O11 C26 C23 118.5(2) . .
O10 C26 C23 116.6(2) . .
C28 C27 C32 120.2(2) . .
C28 C27 O14 122.6(2) . .
C32 C27 O14 117.2(2) . .
C27 C28 C29 119.6(3) . .
C27 C28 H28 120.2 . .
C29 C28 H28 120.2 . .
C30 C29 C28 121.2(2) . .
C30 C29 H29 119.4 . .
C28 C29 H29 119.4 . .
C29 C30 C31 118.3(2) . .
C29 C30 C33 120.2(2) . .
C31 C30 C33 121.4(2) . .
C32 C31 C30 121.1(3) . .
C32 C31 H31 119.5 . .
C30 C31 H31 119.5 . .
C31 C32 C27 119.5(3) . .
C31 C32 H32 120.3 . .
C27 C32 H32 120.3 . .
O8 C33 O9 120.7(2) . .
O8 C33 C30 120.0(2) . .
O9 C33 C30 119.2(2) . .
O8 C33 Ca2 60.31(13) . 1_564
O9 C33 Ca2 60.57(12) . 1_564
C30 C33 Ca2 177.55(18) . 1_564
C35 C34 C39 120.5(2) . .
C35 C34 C43 119.5(2) . .
C39 C34 C43 120.0(2) . .
C34 C35 C36 119.7(2) . .
C34 C35 C40 119.4(3) . .
C36 C35 C40 120.9(3) . .
C37 C36 C35 120.2(2) . .
C37 C36 C44 119.3(3) . .
C35 C36 C44 120.2(3) . .
C38 C37 C36 119.4(2) . .
C38 C37 C41 119.9(3) . .
C36 C37 C41 120.7(3) . .
C37 C38 C39 121.1(2) . .
C37 C38 C45 118.9(2) . .
C39 C38 C45 119.7(2) . .
C38 C39 C34 119.0(2) . .
C38 C39 C42 120.7(2) . .
C34 C39 C42 120.3(2) . .
C35 C40 H40A 109.5 . .
C35 C40 H40B 109.5 . .
H40A C40 H40B 109.5 . .
C35 C40 H40C 109.5 . .
H40A C40 H40C 109.5 . .
H40B C40 H40C 109.5 . .
C37 C41 H41A 109.5 . .
C37 C41 H41B 109.5 . .
H41A C41 H41B 109.5 . .
C37 C41 H41C 109.5 . .
H41A C41 H41C 109.5 . .
H41B C41 H41C 109.5 . .
C39 C42 H42A 109.5 . .
C39 C42 H42B 109.5 . .
H42A C42 H42B 109.5 . .
C39 C42 H42C 109.5 . .
H42A C42 H42C 109.5 . .
H42B C42 H42C 109.5 . .
O16 C43 C34 107.5(2) . .
O16 C43 H43A 110.2 . .
C34 C43 H43A 110.2 . .
O16 C43 H43B 110.2 . .
C34 C43 H43B 110.2 . .
H43A C43 H43B 108.5 . .
O17 C44 C36 106.4(2) . .
O17 C44 H44A 110.5 . .
C36 C44 H44A 110.5 . .
O17 C44 H44B 110.5 . .
C36 C44 H44B 110.5 . .
H44A C44 H44B 108.6 . .
O18 C45 C38 105.3(2) . .
O18 C45 H45A 110.7 . .
C38 C45 H45A 110.7 . .
O18 C45 H45B 110.7 . .
C38 C45 H45B 110.7 . .
H45A C45 H45B 108.8 . .
O16 C46 C51 123.9(2) . .
O16 C46 C47 115.6(2) . .
C51 C46 C47 120.5(2) . .
C48 C47 C46 119.6(2) . .
C48 C47 H47 120.2 . .
C46 C47 H47 120.2 . .
C47 C48 C49 121.1(3) . .
C47 C48 H48 119.5 . .
C49 C48 H48 119.5 . .
C48 C49 C50 118.6(2) . .
C48 C49 C52 119.9(2) . .
C50 C49 C52 121.5(2) . .
C51 C50 C49 121.0(2) . .
C51 C50 H50 119.5 . .
C49 C50 H50 119.5 . .
C46 C51 C50 119.2(2) . .
C46 C51 H51 120.4 . .
C50 C51 H51 120.4 . .
O3 C52 O4 123.0(3) . .
O3 C52 C49 117.6(2) . .
O4 C52 C49 119.4(3) . .
O3 C52 Ca3 49.62(14) . .
O4 C52 Ca3 73.65(15) . .
C49 C52 Ca3 165.1(2) . .
O17 C53 C58 115.6(2) . .
O17 C53 C54 125.0(2) . .
C58 C53 C54 119.5(2) . .
C55 C54 C53 119.2(2) . .
C55 C54 H54 120.4 . .
C53 C54 H54 120.4 . .
C54 C55 C56 122.0(3) . .
C54 C55 H55 119.0 . .
C56 C55 H55 119.0 . .
C55 C56 C57 117.9(2) . .
C55 C56 C59 121.0(2) . .
C57 C56 C59 121.1(2) . .
C58 C57 C56 120.8(2) . .
C58 C57 H57 119.6 . .
C56 C57 H57 119.6 . .
C57 C58 C53 120.6(3) . .
C57 C58 H58 119.7 . .
C53 C58 H58 119.7 . .
O5 C59 O6 121.8(2) . .
O5 C59 C56 120.3(2) . .
O6 C59 C56 117.9(2) . .
O5 C59 Ca3 59.70(14) . 1_645
O6 C59 Ca3 63.69(14) . 1_645
C56 C59 Ca3 167.42(18) . 1_645
O18 C60 C65 124.3(2) . .
O18 C60 C61 115.8(2) . .
C65 C60 C61 119.9(2) . .
C62 C61 C60 120.7(3) . .
C62 C61 H61 119.6 . .
C60 C61 H61 119.6 . .
C61 C62 C63 120.1(3) . .
C61 C62 H62 120.0 . .
C63 C62 H62 120.0 . .
C64 C63 C62 118.5(2) . .
C64 C63 C66 119.7(3) . .
C62 C63 C66 121.7(3) . .
C63 C64 C65 121.7(3) . .
C63 C64 H64 119.1 . .
C65 C64 H64 119.1 . .
C60 C65 C64 119.1(3) . .
C60 C65 H65 120.5 . .
C64 C65 H65 120.5 . .
O7 C66 O19 124.3(3) . .
O7 C66 C63 118.0(3) . .
O19 C66 C63 117.7(3) . .
N1 C67 H67A 109.5 . .
N1 C67 H67B 109.5 . .
H67A C67 H67B 109.5 . .
N1 C67 H67C 109.5 . .
H67A C67 H67C 109.5 . .
H67B C67 H67C 109.5 . .
N1 C68 H68A 109.5 . .
N1 C68 H68B 109.5 . .
H68A C68 H68B 109.5 . .
N1 C68 H68C 109.5 . .
H68A C68 H68C 109.5 . .
H68B C68 H68C 109.5 . .
O21 C69 N1 125.9(4) . .
O21 C69 H69 117.0 . .
N1 C69 H69 117.0 . .
N2 C70 H70A 109.5 . .
N2 C70 H70B 109.5 . .
H70A C70 H70B 109.5 . .
N2 C70 H70C 109.5 . .
H70A C70 H70C 109.5 . .
H70B C70 H70C 109.5 . .
N2 C71 H71A 109.5 . .
N2 C71 H71B 109.5 . .
H71A C71 H71B 109.5 . .
N2 C71 H71C 109.5 . .
H71A C71 H71C 109.5 . .
H71B C71 H71C 109.5 . .
O15 C72 N2 128.3(5) . .
O15 C72 H72 115.8 . .
N2 C72 H72 115.8 . .
Ca3 O20 H20A 121.8 . .
Ca3 O20 H20B 121.8 . .
H20A O20 H20B 108.5 . .
C69 O21 Ca2 128.9(2) . .

loop_
_geom_bond_atom_site_label_1
_geom_bond_atom_site_label_2
_geom_bond_distance
_geom_bond_site_symmetry_2
Ca1 O1 2.2799(18) .
Ca1 O1 2.2799(18) 2_666
Ca1 O9 2.3681(16) 2_675
Ca1 O9 2.3681(16) 1_546
Ca1 O11 2.3912(18) 1_645
Ca1 O11 2.3912(18) 2_576
Ca1 Ca2 4.1702(5) 2_666
Ca1 Ca2 4.1702(5) .
Ca2 O10 2.2584(19) 1_645
Ca2 O6 2.3041(18) 1_465
Ca2 O2 2.3497(19) .
Ca2 O4 2.400(2) .
Ca2 O21 2.458(2) .
Ca2 O8 2.5955(18) 1_546
Ca2 O9 2.6011(17) 1_546
Ca2 C33 2.977(2) 1_546
Ca2 Ca3 3.6945(7) .
Ca3 O3 2.330(2) .
Ca3 O15 2.360(2) .
Ca3 O7 2.366(2) 1_456
Ca3 O8 2.3956(18) 1_546
Ca3 O20 2.432(2) .
Ca3 O5 2.4869(19) 1_465
Ca3 O6 2.573(2) 1_465
Ca3 O4 2.846(2) .
Ca3 C59 2.870(3) 1_465
Ca3 C52 2.931(3) .
O1 C19 1.249(3) .
O2 C19 1.256(3) .
O3 C52 1.234(3) .
O4 C52 1.258(3) .
O5 C59 1.241(3) .
O5 Ca3 2.4869(19) 1_645
O6 C59 1.273(3) .
O6 Ca2 2.3041(18) 1_645
O6 Ca3 2.573(2) 1_645
O7 C66 1.250(3) .
O7 Ca3 2.366(2) 1_654
O8 C33 1.257(3) .
O8 Ca3 2.3956(18) 1_564
O8 Ca2 2.5954(18) 1_564
O9 C33 1.258(3) .
O9 Ca1 2.3681(16) 1_564
O9 Ca2 2.6011(17) 1_564
O10 C26 1.258(3) .
O10 Ca2 2.2584(19) 1_465
O11 C26 1.251(3) .
O11 Ca1 2.3912(18) 1_465
O12 C13 1.373(3) .
O12 C10 1.435(3) .
O13 C20 1.363(3) .
O13 C11 1.448(3) .
O14 C27 1.389(3) .
O14 C12 1.431(3) .
O15 C72 1.190(5) .
O16 C46 1.378(3) .
O16 C43 1.433(3) .
O17 C53 1.357(3) .
O17 C44 1.436(3) .
O18 C60 1.362(3) .
O18 C45 1.430(3) .
N1 C69 1.312(4) .
N1 C68 1.433(5) .
N1 C67 1.459(5) .
N2 C72 1.363(5) .
N2 C70 1.405(6) .
N2 C71 1.427(6) .
C1 C6 1.395(3) .
C1 C2 1.406(3) .
C1 C10 1.506(3) .
C2 C3 1.392(3) .
C2 C7 1.505(3) .
C3 C4 1.401(3) .
C3 C11 1.505(3) .
C4 C5 1.404(4) .
C4 C8 1.511(4) .
C5 C6 1.405(4) .
C5 C12 1.504(3) .
C6 C9 1.505(4) .
C7 H7A 0.9600 .
C7 H7B 0.9600 .
C7 H7C 0.9600 .
C8 H8A 0.9600 .
C8 H8B 0.9600 .
C8 H8C 0.9600 .
C9 H9A 0.9600 .
C9 H9B 0.9600 .
C9 H9C 0.9600 .
C10 H10A 0.9700 .
C10 H10B 0.9700 .
C11 H11A 0.9700 .
C11 H11B 0.9700 .
C12 H12A 0.9700 .
C12 H12B 0.9700 .
C13 C18 1.378(4) .
C13 C14 1.379(4) .
C14 C15 1.374(4) .
C14 H14 0.9300 .
C15 C16 1.379(4) .
C15 H15 0.9300 .
C16 C17 1.378(3) .
C16 C19 1.512(3) .
C17 C18 1.387(4) .
C17 H17 0.9300 .
C18 H18 0.9300 .
C20 C21 1.383(4) .
C20 C25 1.392(4) .
C21 C22 1.391(4) .
C21 H21 0.9300 .
C22 C23 1.369(4) .
C22 H22 0.9300 .
C23 C24 1.398(4) .
C23 C26 1.503(3) .
C24 C25 1.365(4) .
C24 H24 0.9300 .
C25 H25 0.9300 .
C27 C28 1.372(4) .
C27 C32 1.386(4) .
C28 C29 1.388(4) .
C28 H28 0.9300 .
C29 C30 1.381(4) .
C29 H29 0.9300 .
C30 C31 1.386(4) .
C30 C33 1.494(3) .
C31 C32 1.384(4) .
C31 H31 0.9300 .
C32 H32 0.9300 .
C33 Ca2 2.977(2) 1_564
C34 C35 1.392(4) .
C34 C39 1.402(3) .
C34 C43 1.501(4) .
C35 C36 1.408(4) .
C35 C40 1.510(4) .
C36 C37 1.394(4) .
C36 C44 1.495(4) .
C37 C38 1.393(4) .
C37 C41 1.512(4) .
C38 C39 1.399(4) .
C38 C45 1.500(4) .
C39 C42 1.501(4) .
C40 H40A 0.9600 .
C40 H40B 0.9600 .
C40 H40C 0.9600 .
C41 H41A 0.9600 .
C41 H41B 0.9600 .
C41 H41C 0.9600 .
C42 H42A 0.9600 .
C42 H42B 0.9600 .
C42 H42C 0.9600 .
C43 H43A 0.9700 .
C43 H43B 0.9700 .
C44 H44A 0.9700 .
C44 H44B 0.9700 .
C45 H45A 0.9700 .
C45 H45B 0.9700 .
C46 C51 1.381(4) .
C46 C47 1.385(4) .
C47 C48 1.371(4) .
C47 H47 0.9300 .
C48 C49 1.387(4) .
C48 H48 0.9300 .
C49 C50 1.388(4) .
C49 C52 1.493(4) .
C50 C51 1.384(4) .
C50 H50 0.9300 .
C51 H51 0.9300 .
C53 C58 1.382(4) .
C53 C54 1.382(4) .
C54 C55 1.379(4) .
C54 H54 0.9300 .
C55 C56 1.381(4) .
C55 H55 0.9300 .
C56 C57 1.387(4) .
C56 C59 1.485(4) .
C57 C58 1.373(4) .
C57 H57 0.9300 .
C58 H58 0.9300 .
C59 Ca3 2.870(3) 1_645
C60 C65 1.375(4) .
C60 C61 1.381(4) .
C61 C62 1.375(4) .
C61 H61 0.9300 .
C62 C63 1.390(4) .
C62 H62 0.9300 .
C63 C64 1.376(4) .
C63 C66 1.499(4) .
C64 C65 1.385(4) .
C64 H64 0.9300 .
C65 H65 0.9300 .
C66 O19 1.253(3) .
C67 H67A 0.9600 .
C67 H67B 0.9600 .
C67 H67C 0.9600 .
C68 H68A 0.9600 .
C68 H68B 0.9600 .
C68 H68C 0.9600 .
C69 O21 1.226(4) .
C69 H69 0.9300 .
C70 H70A 0.9600 .
C70 H70B 0.9600 .
C70 H70C 0.9600 .
C71 H71A 0.9600 .
C71 H71B 0.9600 .
C71 H71C 0.9600 .
C72 H72 0.9300 .
O20 H20A 0.8501 .
O20 H20B 0.8500 .

loop_
_geom_torsion_atom_site_label_1
_geom_torsion_atom_site_label_2
_geom_torsion_atom_site_label_3
_geom_torsion_atom_site_label_4
_geom_torsion
_geom_torsion_site_symmetry_1
_geom_torsion_site_symmetry_4
O1 Ca1 Ca2 O10 104.08(9) . 1_645
O1 Ca1 Ca2 O10 -75.92(9) 2_666 1_645
O9 Ca1 Ca2 O10 51.22(10) 2_675 1_645
O9 Ca1 Ca2 O10 -128.78(10) 1_546 1_645
O11 Ca1 Ca2 O10 0.47(8) 1_645 1_645
O11 Ca1 Ca2 O10 -179.53(8) 2_576 1_645
O1 Ca1 Ca2 O6 -94.52(9) . 1_465
O1 Ca1 Ca2 O6 85.48(9) 2_666 1_465
O9 Ca1 Ca2 O6 -147.38(10) 2_675 1_465
O9 Ca1 Ca2 O6 32.62(10) 1_546 1_465
O11 Ca1 Ca2 O6 161.87(8) 1_645 1_465
O11 Ca1 Ca2 O6 -18.13(8) 2_576 1_465
O1 Ca1 Ca2 O2 -11.03(8) . .
O1 Ca1 Ca2 O2 168.97(8) 2_666 .
O9 Ca1 Ca2 O2 -63.89(10) 2_675 .
O9 Ca1 Ca2 O2 116.11(10) 1_546 .
O11 Ca1 Ca2 O2 -114.63(7) 1_645 .
O11 Ca1 Ca2 O2 65.37(7) 2_576 .
O1 Ca1 Ca2 O4 156.07(9) . .
O1 Ca1 Ca2 O4 -23.93(9) 2_666 .
O9 Ca1 Ca2 O4 103.21(10) 2_675 .
O9 Ca1 Ca2 O4 -76.79(10) 1_546 .
O11 Ca1 Ca2 O4 52.46(9) 1_645 .
O11 Ca1 Ca2 O4 -127.54(9) 2_576 .
O1 Ca1 Ca2 O21 45.48(9) . .
O1 Ca1 Ca2 O21 -134.52(9) 2_666 .
O9 Ca1 Ca2 O21 -7.38(11) 2_675 .
O9 Ca1 Ca2 O21 172.62(11) 1_546 .
O11 Ca1 Ca2 O21 -58.12(9) 1_645 .
O11 Ca1 Ca2 O21 121.88(9) 2_576 .
O1 Ca1 Ca2 O8 -153.28(8) . 1_546
O1 Ca1 Ca2 O8 26.72(8) 2_666 1_546
O9 Ca1 Ca2 O8 153.85(9) 2_675 1_546
O9 Ca1 Ca2 O8 -26.15(9) 1_546 1_546
O11 Ca1 Ca2 O8 103.11(7) 1_645 1_546
O11 Ca1 Ca2 O8 -76.89(7) 2_576 1_546
O1 Ca1 Ca2 O9 -127.14(10) . 1_546
O1 Ca1 Ca2 O9 52.86(10) 2_666 1_546
O9 Ca1 Ca2 O9 180.000(1) 2_675 1_546
O11 Ca1 Ca2 O9 129.26(9) 1_645 1_546
O11 Ca1 Ca2 O9 -50.74(9) 2_576 1_546
O1 Ca1 Ca2 C33 -143.03(9) . 1_546
O1 Ca1 Ca2 C33 36.97(9) 2_666 1_546
O9 Ca1 Ca2 C33 164.11(10) 2_675 1_546
O9 Ca1 Ca2 C33 -15.89(10) 1_546 1_546
O11 Ca1 Ca2 C33 113.37(8) 1_645 1_546
O11 Ca1 Ca2 C33 -66.63(8) 2_576 1_546
O1 Ca1 Ca2 Ca3 -144.71(6) . .
O1 Ca1 Ca2 Ca3 35.29(6) 2_666 .
O9 Ca1 Ca2 Ca3 162.42(8) 2_675 .
O9 Ca1 Ca2 Ca3 -17.58(8) 1_546 .
O11 Ca1 Ca2 Ca3 111.68(5) 1_645 .
O11 Ca1 Ca2 Ca3 -68.32(5) 2_576 .
O10 Ca2 Ca3 O3 -80.92(9) 1_645 .
O6 Ca2 Ca3 O3 94.54(10) 1_465 .
O2 Ca2 Ca3 O3 122.84(10) . .
O4 Ca2 Ca3 O3 -25.53(9) . .
O21 Ca2 Ca3 O3 19.94(10) . .
O8 Ca2 Ca3 O3 -137.55(10) 1_546 .
O9 Ca2 Ca3 O3 -159.58(8) 1_546 .
C33 Ca2 Ca3 O3 -152.09(9) 1_546 .
Ca1 Ca2 Ca3 O3 -150.55(7) . .
O10 Ca2 Ca3 O15 110.08(9) 1_645 .
O6 Ca2 Ca3 O15 -74.47(10) 1_465 .
O2 Ca2 Ca3 O15 -46.16(11) . .
O4 Ca2 Ca3 O15 165.47(10) . .
O21 Ca2 Ca3 O15 -149.07(10) . .
O8 Ca2 Ca3 O15 53.45(10) 1_546 .
O9 Ca2 Ca3 O15 31.42(8) 1_546 .
C33 Ca2 Ca3 O15 38.91(9) 1_546 .
Ca1 Ca2 Ca3 O15 40.45(7) . .
O10 Ca2 Ca3 O7 1.53(8) 1_645 1_456
O6 Ca2 Ca3 O7 176.99(9) 1_465 1_456
O2 Ca2 Ca3 O7 -154.70(9) . 1_456
O4 Ca2 Ca3 O7 56.93(8) . 1_456
O21 Ca2 Ca3 O7 102.39(9) . 1_456
O8 Ca2 Ca3 O7 -55.10(9) 1_546 1_456
O9 Ca2 Ca3 O7 -77.13(7) 1_546 1_456
C33 Ca2 Ca3 O7 -69.63(8) 1_546 1_456
Ca1 Ca2 Ca3 O7 -68.10(6) . 1_456
O10 Ca2 Ca3 O8 56.63(9) 1_645 1_546
O6 Ca2 Ca3 O8 -127.91(10) 1_465 1_546
O2 Ca2 Ca3 O8 -99.61(10) . 1_546
O4 Ca2 Ca3 O8 112.02(10) . 1_546
O21 Ca2 Ca3 O8 157.49(10) . 1_546
O9 Ca2 Ca3 O8 -22.03(8) 1_546 1_546
C33 Ca2 Ca3 O8 -14.53(9) 1_546 1_546
Ca1 Ca2 Ca3 O8 -13.00(7) . 1_546
O10 Ca2 Ca3 O20 -116.22(13) 1_645 .
O6 Ca2 Ca3 O20 59.24(14) 1_465 .
O2 Ca2 Ca3 O20 87.55(14) . .
O4 Ca2 Ca3 O20 -60.82(13) . .
O21 Ca2 Ca3 O20 -15.36(14) . .
O8 Ca2 Ca3 O20 -172.85(13) 1_546 .
O9 Ca2 Ca3 O20 165.12(12) 1_546 .
C33 Ca2 Ca3 O20 172.62(13) 1_546 .
Ca1 Ca2 Ca3 O20 174.15(11) . .
O10 Ca2 Ca3 O5 -166.71(8) 1_645 1_465
O6 Ca2 Ca3 O5 8.75(9) 1_465 1_465
O2 Ca2 Ca3 O5 37.06(9) . 1_465
O4 Ca2 Ca3 O5 -111.32(8) . 1_465
O21 Ca2 Ca3 O5 -65.85(9) . 1_465
O8 Ca2 Ca3 O5 136.66(9) 1_546 1_465
O9 Ca2 Ca3 O5 114.63(7) 1_546 1_465
C33 Ca2 Ca3 O5 122.13(7) 1_546 1_465
Ca1 Ca2 Ca3 O5 123.66(5) . 1_465
O10 Ca2 Ca3 O6 -175.46(10) 1_645 1_465
O2 Ca2 Ca3 O6 28.31(11) . 1_465
O4 Ca2 Ca3 O6 -120.06(10) . 1_465
O21 Ca2 Ca3 O6 -74.60(10) . 1_465
O8 Ca2 Ca3 O6 127.91(10) 1_546 1_465
O9 Ca2 Ca3 O6 105.88(8) 1_546 1_465
C33 Ca2 Ca3 O6 113.38(9) 1_546 1_465
Ca1 Ca2 Ca3 O6 114.91(8) . 1_465
O10 Ca2 Ca3 O4 -55.39(9) 1_645 .
O6 Ca2 Ca3 O4 120.06(10) 1_465 .
O2 Ca2 Ca3 O4 148.37(10) . .
O21 Ca2 Ca3 O4 45.46(9) . .
O8 Ca2 Ca3 O4 -112.02(10) 1_546 .
O9 Ca2 Ca3 O4 -134.05(8) 1_546 .
C33 Ca2 Ca3 O4 -126.56(8) 1_546 .
Ca1 Ca2 Ca3 O4 -125.02(7) . .
O10 Ca2 Ca3 C59 -166.19(9) 1_645 1_465
O6 Ca2 Ca3 C59 9.26(9) 1_465 1_465
O2 Ca2 Ca3 C59 37.57(10) . 1_465
O4 Ca2 Ca3 C59 -110.80(9) . 1_465
O21 Ca2 Ca3 C59 -65.34(9) . 1_465
O8 Ca2 Ca3 C59 137.18(9) 1_546 1_465
O9 Ca2 Ca3 C59 115.15(7) 1_546 1_465
C33 Ca2 Ca3 C59 122.64(8) 1_546 1_465
Ca1 Ca2 Ca3 C59 124.18(6) . 1_465
O10 Ca2 Ca3 C52 -69.85(9) 1_645 .
O6 Ca2 Ca3 C52 105.61(10) 1_465 .
O2 Ca2 Ca3 C52 133.92(10) . .
O4 Ca2 Ca3 C52 -14.45(9) . .
O21 Ca2 Ca3 C52 31.01(9) . .
O8 Ca2 Ca3 C52 -126.47(9) 1_546 .
O9 Ca2 Ca3 C52 -148.50(8) 1_546 .
C33 Ca2 Ca3 C52 -141.01(8) 1_546 .
Ca1 Ca2 Ca3 C52 -139.47(6) . .
O9 Ca1 O1 C19 175.3(4) 2_675 .
O9 Ca1 O1 C19 -4.7(4) 1_546 .
O11 Ca1 O1 C19 87.8(4) 1_645 .
O11 Ca1 O1 C19 -92.2(4) 2_576 .
Ca2 Ca1 O1 C19 -157.5(4) 2_666 .
Ca2 Ca1 O1 C19 22.5(4) . .
O10 Ca2 O2 C19 -36.4(2) 1_645 .
O6 Ca2 O2 C19 142.1(2) 1_465 .
O4 Ca2 O2 C19 -139.6(2) . .
O21 Ca2 O2 C19 -118.7(2) . .
O8 Ca2 O2 C19 67.3(3) 1_546 .
O9 Ca2 O2 C19 44.5(2) 1_546 .
C33 Ca2 O2 C19 55.5(2) 1_546 .
Ca3 Ca2 O2 C19 122.8(2) . .
Ca1 Ca2 O2 C19 16.6(2) . .
O15 Ca3 O3 C52 167.5(3) . .
O7 Ca3 O3 C52 -79.3(2) 1_456 .
O8 Ca3 O3 C52 -6.7(2) 1_546 .
O20 Ca3 O3 C52 -166.8(2) . .
O5 Ca3 O3 C52 114.5(2) 1_465 .
O6 Ca3 O3 C52 63.1(2) 1_465 .
O4 Ca3 O3 C52 3.27(18) . .
C59 Ca3 O3 C52 89.0(2) 1_465 .
Ca2 Ca3 O3 C52 25.1(2) . .
O10 Ca2 O4 C52 -153.2(3) 1_645 .
O6 Ca2 O4 C52 34.9(3) 1_465 .
O2 Ca2 O4 C52 -47.3(4) . .
O21 Ca2 O4 C52 -68.0(3) . .
O8 Ca2 O4 C52 111.2(3) 1_546 .
O9 Ca2 O4 C52 127.9(3) 1_546 .
C33 Ca2 O4 C52 118.2(3) 1_546 .
Ca3 Ca2 O4 C52 72.4(3) . .
Ca1 Ca2 O4 C52 163.4(3) . .
O10 Ca2 O4 Ca3 134.45(7) 1_645 .
O6 Ca2 O4 Ca3 -37.46(6) 1_465 .
O2 Ca2 O4 Ca3 -119.67(17) . .
O21 Ca2 O4 Ca3 -140.38(8) . .
O8 Ca2 O4 Ca3 38.86(5) 1_546 .
O9 Ca2 O4 Ca3 55.56(8) 1_546 .
C33 Ca2 O4 Ca3 45.79(7) 1_546 .
Ca1 Ca2 O4 Ca3 91.05(7) . .
O3 Ca3 O4 C52 -3.11(17) . .
O15 Ca3 O4 C52 -174.52(19) . .
O7 Ca3 O4 C52 87.26(17) 1_456 .
O8 Ca3 O4 C52 167.29(18) 1_546 .
O20 Ca3 O4 C52 9.06(19) . .
O5 Ca3 O4 C52 -75.54(17) 1_465 .
O6 Ca3 O4 C52 -112.78(17) 1_465 .
C59 Ca3 O4 C52 -90.81(17) 1_465 .
Ca2 Ca3 O4 C52 -148.38(19) . .
O3 Ca3 O4 Ca2 145.26(12) . .
O15 Ca3 O4 Ca2 -26.15(17) . .
O7 Ca3 O4 Ca2 -124.37(8) 1_456 .
O8 Ca3 O4 Ca2 -44.33(6) 1_546 .
O20 Ca3 O4 Ca2 157.43(7) . .
O5 Ca3 O4 Ca2 72.84(7) 1_465 .
O6 Ca3 O4 Ca2 35.59(6) 1_465 .
C59 Ca3 O4 Ca2 57.57(7) 1_465 .
C52 Ca3 O4 Ca2 148.38(19) . .
O3 Ca3 O15 C72 98.0(5) . .
O7 Ca3 O15 C72 -12.6(5) 1_456 .
O8 Ca3 O15 C72 -87.3(5) 1_546 .
O20 Ca3 O15 C72 72.8(5) . .
O5 Ca3 O15 C72 151.2(5) 1_465 .
O6 Ca3 O15 C72 -158.7(5) 1_465 .
O4 Ca3 O15 C72 -104.4(5) . .
C59 Ca3 O15 C72 175.0(5) 1_465 .
Ca2 Ca3 O15 C72 -122.0(5) . .
C6 C1 C2 C3 2.3(3) . .
C10 C1 C2 C3 -171.0(2) . .
C6 C1 C2 C7 -177.5(2) . .
C10 C1 C2 C7 9.2(3) . .
C1 C2 C3 C4 3.7(3) . .
C7 C2 C3 C4 -176.5(2) . .
C1 C2 C3 C11 -179.2(2) . .
C7 C2 C3 C11 0.6(3) . .
C2 C3 C4 C5 -5.2(3) . .
C11 C3 C4 C5 177.7(2) . .
C2 C3 C4 C8 174.5(2) . .
C11 C3 C4 C8 -2.6(3) . .
C3 C4 C5 C6 0.7(3) . .
C8 C4 C5 C6 -179.0(2) . .
C3 C4 C5 C12 178.7(2) . .
C8 C4 C5 C12 -1.0(4) . .
C2 C1 C6 C5 -6.7(3) . .
C10 C1 C6 C5 166.6(2) . .
C2 C1 C6 C9 172.5(2) . .
C10 C1 C6 C9 -14.3(4) . .
C4 C5 C6 C1 5.2(3) . .
C12 C5 C6 C1 -172.8(2) . .
C4 C5 C6 C9 -174.0(2) . .
C12 C5 C6 C9 8.0(3) . .
C13 O12 C10 C1 168.8(2) . .
C6 C1 C10 O12 110.7(3) . .
C2 C1 C10 O12 -75.9(3) . .
C20 O13 C11 C3 146.7(2) . .
C2 C3 C11 O13 -106.9(3) . .
C4 C3 C11 O13 70.2(3) . .
C27 O14 C12 C5 -174.6(2) . .
C4 C5 C12 O14 -110.1(3) . .
C6 C5 C12 O14 67.8(3) . .
C10 O12 C13 C18 12.7(4) . .
C10 O12 C13 C14 -168.4(2) . .
O12 C13 C14 C15 -179.5(3) . .
C18 C13 C14 C15 -0.5(4) . .
C13 C14 C15 C16 -1.1(4) . .
C14 C15 C16 C17 1.7(4) . .
C14 C15 C16 C19 -177.0(3) . .
C15 C16 C17 C18 -0.9(4) . .
C19 C16 C17 C18 177.8(3) . .
O12 C13 C18 C17 -179.8(3) . .
C14 C13 C18 C17 1.3(4) . .
C16 C17 C18 C13 -0.6(4) . .
Ca1 O1 C19 O2 -17.3(6) . .
Ca1 O1 C19 C16 162.5(3) . .
Ca2 O2 C19 O1 -14.0(4) . .
Ca2 O2 C19 C16 166.18(17) . .
C17 C16 C19 O1 -174.2(2) . .
C15 C16 C19 O1 4.5(4) . .
C17 C16 C19 O2 5.7(4) . .
C15 C16 C19 O2 -175.7(2) . .
C11 O13 C20 C21 12.9(4) . .
C11 O13 C20 C25 -166.8(3) . .
O13 C20 C21 C22 -176.1(3) . .
C25 C20 C21 C22 3.6(4) . .
C20 C21 C22 C23 0.2(5) . .
C21 C22 C23 C24 -2.4(4) . .
C21 C22 C23 C26 177.1(3) . .
C22 C23 C24 C25 0.7(4) . .
C26 C23 C24 C25 -178.8(3) . .
C23 C24 C25 C20 3.2(4) . .
O13 C20 C25 C24 174.4(3) . .
C21 C20 C25 C24 -5.3(4) . .
Ca1 O11 C26 O10 -38.8(4) 1_465 .
Ca1 O11 C26 C23 142.20(18) 1_465 .
Ca2 O10 C26 O11 52.3(5) 1_465 .
Ca2 O10 C26 C23 -128.8(3) 1_465 .
C22 C23 C26 O11 18.5(4) . .
C24 C23 C26 O11 -162.0(3) . .
C22 C23 C26 O10 -160.5(3) . .
C24 C23 C26 O10 18.9(4) . .
C12 O14 C27 C28 -46.0(4) . .
C12 O14 C27 C32 135.7(3) . .
C32 C27 C28 C29 -2.4(5) . .
O14 C27 C28 C29 179.4(3) . .
C27 C28 C29 C30 0.9(5) . .
C28 C29 C30 C31 0.9(4) . .
C28 C29 C30 C33 -176.3(3) . .
C29 C30 C31 C32 -1.4(4) . .
C33 C30 C31 C32 175.8(3) . .
C30 C31 C32 C27 0.0(5) . .
C28 C27 C32 C31 1.9(5) . .
O14 C27 C32 C31 -179.7(3) . .
Ca3 O8 C33 O9 -112.1(3) 1_564 .
Ca2 O8 C33 O9 -4.7(2) 1_564 .
Ca3 O8 C33 C30 69.8(4) 1_564 .
Ca2 O8 C33 C30 177.2(2) 1_564 .
Ca3 O8 C33 Ca2 -107.4(3) 1_564 1_564
Ca1 O9 C33 O8 -129.6(2) 1_564 .
Ca2 O9 C33 O8 4.7(2) 1_564 .
Ca1 O9 C33 C30 48.5(4) 1_564 .
Ca2 O9 C33 C30 -177.2(2) 1_564 .
Ca1 O9 C33 Ca2 -134.3(2) 1_564 1_564
C29 C30 C33 O8 -167.2(2) . .
C31 C30 C33 O8 15.7(4) . .
C29 C30 C33 O9 14.7(4) . .
C31 C30 C33 O9 -162.4(2) . .
C39 C34 C35 C36 1.4(4) . .
C43 C34 C35 C36 -176.4(2) . .
C39 C34 C35 C40 -177.3(2) . .
C43 C34 C35 C40 5.0(3) . .
C34 C35 C36 C37 1.4(4) . .
C40 C35 C36 C37 -180.0(2) . .
C34 C35 C36 C44 175.6(2) . .
C40 C35 C36 C44 -5.7(4) . .
C35 C36 C37 C38 -3.2(4) . .
C44 C36 C37 C38 -177.5(2) . .
C35 C36 C37 C41 175.1(2) . .
C44 C36 C37 C41 0.8(4) . .
C36 C37 C38 C39 2.4(4) . .
C41 C37 C38 C39 -176.0(2) . .
C36 C37 C38 C45 175.4(2) . .
C41 C37 C38 C45 -3.0(4) . .
C37 C38 C39 C34 0.4(4) . .
C45 C38 C39 C34 -172.6(2) . .
C37 C38 C39 C42 -179.4(2) . .
C45 C38 C39 C42 7.7(4) . .
C35 C34 C39 C38 -2.3(4) . .
C43 C34 C39 C38 175.5(2) . .
C35 C34 C39 C42 177.5(2) . .
C43 C34 C39 C42 -4.8(4) . .
C46 O16 C43 C34 167.3(2) . .
C35 C34 C43 O16 -82.9(3) . .
C39 C34 C43 O16 99.3(3) . .
C53 O17 C44 C36 155.2(2) . .
C37 C36 C44 O17 78.4(3) . .
C35 C36 C44 O17 -95.9(3) . .
C60 O18 C45 C38 -177.6(2) . .
C37 C38 C45 O18 -81.8(3) . .
C39 C38 C45 O18 91.3(3) . .
C43 O16 C46 C51 24.1(4) . .
C43 O16 C46 C47 -156.2(3) . .
O16 C46 C47 C48 176.3(3) . .
C51 C46 C47 C48 -4.0(5) . .
C46 C47 C48 C49 1.6(5) . .
C47 C48 C49 C50 1.1(4) . .
C47 C48 C49 C52 -176.5(3) . .
C48 C49 C50 C51 -1.5(4) . .
C52 C49 C50 C51 176.1(3) . .
O16 C46 C51 C50 -176.7(3) . .
C47 C46 C51 C50 3.6(4) . .
C49 C50 C51 C46 -0.9(4) . .
Ca3 O3 C52 O4 -6.7(4) . .
Ca3 O3 C52 C49 170.8(2) . .
Ca2 O4 C52 O3 -69.3(5) . .
Ca3 O4 C52 O3 5.3(3) . .
Ca2 O4 C52 C49 113.2(3) . .
Ca3 O4 C52 C49 -172.2(2) . .
Ca2 O4 C52 Ca3 -74.6(3) . .
C48 C49 C52 O3 -1.0(4) . .
C50 C49 C52 O3 -178.5(3) . .
C48 C49 C52 O4 176.6(3) . .
C50 C49 C52 O4 -0.9(4) . .
C48 C49 C52 Ca3 27.2(9) . .
C50 C49 C52 Ca3 -150.3(6) . .
O7 Ca3 C52 O3 97.4(2) 1_456 .
O8 Ca3 C52 O3 174.0(2) 1_546 .
O20 Ca3 C52 O3 13.2(2) . .
O5 Ca3 C52 O3 -65.7(2) 1_465 .
O6 Ca3 C52 O3 -114.3(2) 1_465 .
O4 Ca3 C52 O3 -174.2(3) . .
C59 Ca3 C52 O3 -88.2(2) 1_465 .
Ca2 Ca3 C52 O3 -151.7(2) . .
O3 Ca3 C52 O4 174.2(3) . .
O7 Ca3 C52 O4 -88.43(17) 1_456 .
O8 Ca3 C52 O4 -11.79(16) 1_546 .
O20 Ca3 C52 O4 -172.61(15) . .
O5 Ca3 C52 O4 108.45(16) 1_465 .
O6 Ca3 C52 O4 59.90(16) 1_465 .
C59 Ca3 C52 O4 86.01(16) 1_465 .
Ca2 Ca3 C52 O4 22.47(14) . .
O3 Ca3 C52 C49 -33.3(7) . .
O7 Ca3 C52 C49 64.0(7) 1_456 .
O8 Ca3 C52 C49 140.7(7) 1_546 .
O20 Ca3 C52 C49 -20.1(8) . .
O5 Ca3 C52 C49 -99.1(7) 1_465 .
O6 Ca3 C52 C49 -147.6(8) 1_465 .
O4 Ca3 C52 C49 152.5(8) . .
C59 Ca3 C52 C49 -121.5(8) 1_465 .
Ca2 Ca3 C52 C49 174.9(8) . .
C44 O17 C53 C58 -167.3(3) . .
C44 O17 C53 C54 11.6(4) . .
O17 C53 C54 C55 -177.1(3) . .
C58 C53 C54 C55 1.7(5) . .
C53 C54 C55 C56 0.1(5) . .
C54 C55 C56 C57 -1.5(4) . .
C54 C55 C56 C59 177.8(3) . .
C55 C56 C57 C58 1.1(4) . .
C59 C56 C57 C58 -178.2(3) . .
C56 C57 C58 C53 0.7(5) . .
O17 C53 C58 C57 176.9(3) . .
C54 C53 C58 C57 -2.1(5) . .
Ca3 O5 C59 O6 -14.9(3) 1_645 .
Ca3 O5 C59 C56 165.4(2) 1_645 .
Ca2 O6 C59 O5 128.6(4) 1_645 .
Ca3 O6 C59 O5 14.4(3) 1_645 .
Ca2 O6 C59 C56 -51.7(6) 1_645 .
Ca3 O6 C59 C56 -166.0(2) 1_645 .
Ca2 O6 C59 Ca3 114.2(5) 1_645 1_645
C55 C56 C59 O5 4.2(4) . .
C57 C56 C59 O5 -176.6(3) . .
C55 C56 C59 O6 -175.5(3) . .
C57 C56 C59 O6 3.8(4) . .
C55 C56 C59 Ca3 90.6(9) . 1_645
C57 C56 C59 Ca3 -90.2(9) . 1_645
C45 O18 C60 C65 2.8(4) . .
C45 O18 C60 C61 -176.7(3) . .
O18 C60 C61 C62 -179.2(3) . .
C65 C60 C61 C62 1.3(5) . .
C60 C61 C62 C63 0.0(5) . .
C61 C62 C63 C64 -0.7(4) . .
C61 C62 C63 C66 175.4(3) . .
C62 C63 C64 C65 0.2(5) . .
C66 C63 C64 C65 -176.1(3) . .
O18 C60 C65 C64 178.7(3) . .
C61 C60 C65 C64 -1.9(5) . .
C63 C64 C65 C60 1.1(5) . .
Ca3 O7 C66 O19 -123.9(4) 1_654 .
Ca3 O7 C66 C63 53.6(5) 1_654 .
C64 C63 C66 O7 14.9(4) . .
C62 C63 C66 O7 -161.3(3) . .
C64 C63 C66 O19 -167.4(3) . .
C62 C63 C66 O19 16.4(4) . .
C68 N1 C69 O21 -2.4(6) . .
C67 N1 C69 O21 175.4(3) . .
Ca3 O15 C72 N2 162.6(3) . .
C70 N2 C72 O15 176.4(5) . .
C71 N2 C72 O15 -11.6(8) . .
N1 C69 O21 Ca2 162.9(3) . .
O10 Ca2 O21 C69 -100.1(3) 1_645 .
O6 Ca2 O21 C69 96.0(3) 1_465 .
O2 Ca2 O21 C69 0.9(3) . .
O4 Ca2 O21 C69 172.4(3) . .
O8 Ca2 O21 C69 170.9(2) 1_546 .
O9 Ca2 O21 C69 -42.6(4) 1_546 .
Ca3 Ca2 O21 C69 138.5(3) . .
Ca1 Ca2 O21 C69 -51.8(3) . .

loop_
_platon_squeeze_void_nr
_platon_squeeze_void_average_x
_platon_squeeze_void_average_y
_platon_squeeze_void_average_z
_platon_squeeze_void_volume
_platon_squeeze_void_count_electrons
_platon_squeeze_void_content
1 0.000 0.000 0.500 664 106 ' '
